data_4106053
loop_
_publ_author_name
'Jean-Christophe Tourneux'
'Jean-Claude Berthet'
'Thibault Cantat'
'Pierre Thu\'ery'
'Nicolas M\'ezailles'
'Michel Ephritikhine'

_publ_section_title
;
 Exploring the Uranyl Organometallic Chemistry: From Single to Double
 Uranium-Carbon Bonds
;
_journal_name_full 'Journal of the American Chemical Society'
_journal_page_first 6162
_journal_page_last 6165
_journal_paper_doi 10.1021/ja201276h
_journal_volume 133
_journal_year 2011
_chemical_formula_sum 'C37.5 H32.5 N2.5 O2 P2 S2 U'
_chemical_formula_weight 914.25
_space_group_IT_number 2
_symmetry_cell_setting triclinic
_symmetry_space_group_name_Hall '-P 1'
_symmetry_space_group_name_H-M 'P -1'
_atom_sites_solution_hydrogens geom
_atom_sites_solution_primary heavy
_atom_sites_solution_secondary difmap
_audit_creation_method SHELXL-97
_cell_angle_alpha 98.465(2)
_cell_angle_beta 104.272(3)
_cell_angle_gamma 111.859(2)
_cell_formula_units_Z 2
_cell_length_a 11.0767(5)
_cell_length_b 11.4194(5)
_cell_length_c 16.1005(5)
_cell_measurement_reflns_used 72926
_cell_measurement_temperature 150(2)
_cell_measurement_theta_max 25.68
_cell_measurement_theta_min 2.09
_cell_volume 1765.94(13)
_computing_cell_refinement 'HKL2000 (Otwinowski & Minor, 1997)'
_computing_data_collection 'COLLECT (Nonius, 1998)'
_computing_data_reduction 'HKL2000 (Otwinowski & Minor, 1997)'
_computing_molecular_graphics 'SHELXTL (Sheldrick, 2008)'
_computing_publication_material 'SHELXTL (Sheldrick, 2008); PLATON (Spek, 2003)'
_computing_structure_refinement 'SHELXL-97 (Sheldrick, 2008)'
_computing_structure_solution 'SHELXS-97 (Sheldrick, 2008)'
_diffrn_ambient_temperature 150(2)
_diffrn_measured_fraction_theta_full 1.000
_diffrn_measured_fraction_theta_max 1.000
_diffrn_measurement_device_type 'Nonius Kappa-CCD area-detector diffractometer'
_diffrn_measurement_method 'two \f and seven \w scans with 2\% steps (547 frames)'
_diffrn_radiation_monochromator graphite
_diffrn_radiation_source 'fine-focus sealed tube'
_diffrn_radiation_type MoK\a
_diffrn_radiation_wavelength 0.71073
_diffrn_reflns_av_R_equivalents 0.0480
_diffrn_reflns_av_sigmaI/netI 0.0529
_diffrn_reflns_limit_h_max 13
_diffrn_reflns_limit_h_min -13
_diffrn_reflns_limit_k_max 13
_diffrn_reflns_limit_k_min -13
_diffrn_reflns_limit_l_max 19
_diffrn_reflns_limit_l_min -19
_diffrn_reflns_number 72926
_diffrn_reflns_theta_full 25.68
_diffrn_reflns_theta_max 25.68
_diffrn_reflns_theta_min 2.09
_diffrn_standards_decay_% 0
_diffrn_standards_interval_time 0
_diffrn_standards_number 0
_exptl_absorpt_coefficient_mu 4.842
_exptl_absorpt_correction_T_max 0.616
_exptl_absorpt_correction_T_min 0.466
_exptl_absorpt_correction_type multi-scan
_exptl_absorpt_process_details 'SCALEPACK (Otwinowski & Minor, 1997)'
_exptl_crystal_colour 'translucent dark brown'
_exptl_crystal_density_diffrn 1.719
_exptl_crystal_description parallelepiped
_exptl_crystal_F_000 890
_exptl_crystal_size_max 0.12
_exptl_crystal_size_mid 0.12
_exptl_crystal_size_min 0.10
_refine_diff_density_max 0.516
_refine_diff_density_min -1.307
_refine_diff_density_rms 0.158
_refine_ls_extinction_method none
_refine_ls_goodness_of_fit_ref 1.057
_refine_ls_hydrogen_treatment constr
_refine_ls_matrix_type full
_refine_ls_number_parameters 424
_refine_ls_number_reflns 6715
_refine_ls_number_restraints 0
_refine_ls_restrained_S_all 1.057
_refine_ls_R_factor_all 0.0293
_refine_ls_R_factor_gt 0.0230
_refine_ls_shift/su_max 0.002
_refine_ls_shift/su_mean 0.000
_refine_ls_structure_factor_coef Fsqd
_refine_ls_weighting_details 'calc w=1/[\s^2^(Fo^2^)+(0.0218P)^2^+0.0076P] where P=(Fo^2^+2Fc^2^)/3'
_refine_ls_weighting_scheme calc
_refine_ls_wR_factor_gt 0.0543
_refine_ls_wR_factor_ref 0.0554
_reflns_number_gt 6204
_reflns_number_total 6715
_reflns_threshold_expression >2sigma(I)
_cod_data_source_file ja201276h_si_001_4.cif
_cod_data_source_block 3.0.5py
_cod_original_formula_sum 'C37.50 H32.50 N2.50 O2 P2 S2 U'
_cod_database_code 4106053

loop_
_symmetry_equiv_pos_as_xyz
'x, y, z'
'-x, -y, -z'

loop_
_atom_site_label
_atom_site_type_symbol
_atom_site_fract_x
_atom_site_fract_y
_atom_site_fract_z
_atom_site_U_iso_or_equiv
_atom_site_adp_type
_atom_site_occupancy
_atom_site_symmetry_multiplicity
_atom_site_calc_flag
_atom_site_refinement_flags
U U 0.215065(12) 0.244968(10) 0.369433(7) 0.02383(5) Uani 1 1 d .
S1 S 0.33556(9) 0.29427(8) 0.23220(6) 0.02844(18) Uani 1 1 d .
S2 S -0.01098(9) 0.27892(8) 0.40786(5) 0.02896(18) Uani 1 1 d .
P1 P 0.16362(9) 0.32112(8) 0.18018(5) 0.02252(17) Uani 1 1 d .
P2 P -0.05296(9) 0.29771(8) 0.28146(5) 0.02328(17) Uani 1 1 d .
O1 O 0.1268(2) 0.0703(2) 0.33506(15) 0.0281(5) Uani 1 1 d .
O2 O 0.3224(2) 0.4142(2) 0.42320(15) 0.0293(5) Uani 1 1 d .
N1 N 0.4305(3) 0.2002(3) 0.41071(18) 0.0285(6) Uani 1 1 d .
N2 N 0.2558(3) 0.2249(3) 0.53022(18) 0.0293(6) Uani 1 1 d .
C1 C 0.0648(3) 0.2708(3) 0.2434(2) 0.0225(6) Uani 1 1 d .
C2 C 0.2105(3) 0.4922(3) 0.1802(2) 0.0265(7) Uani 1 1 d .
C3 C 0.2699(4) 0.5844(3) 0.2630(2) 0.0347(8) Uani 1 1 d .
H3 H 0.2905 0.5584 0.3148 0.042 Uiso 1 1 calc R
C4 C 0.2977(4) 0.7143(3) 0.2678(3) 0.0405(9) Uani 1 1 d .
H4 H 0.3357 0.7750 0.3231 0.049 Uiso 1 1 calc R
C5 C 0.2693(4) 0.7546(3) 0.1911(3) 0.0411(9) Uani 1 1 d .
H5 H 0.2897 0.8423 0.1947 0.049 Uiso 1 1 calc R
C6 C 0.2109(4) 0.6643(4) 0.1096(3) 0.0442(10) Uani 1 1 d .
H6 H 0.1911 0.6911 0.0581 0.053 Uiso 1 1 calc R
C7 C 0.1812(4) 0.5335(3) 0.1035(2) 0.0352(8) Uani 1 1 d .
H7 H 0.1415 0.4731 0.0481 0.042 Uiso 1 1 calc R
C8 C 0.0915(3) 0.2321(3) 0.0636(2) 0.0241(7) Uani 1 1 d .
C9 C 0.1779(4) 0.2429(3) 0.0120(2) 0.0279(7) Uani 1 1 d .
H9 H 0.2713 0.2983 0.0368 0.033 Uiso 1 1 calc R
C10 C 0.1241(4) 0.1711(3) -0.0760(2) 0.0314(8) Uani 1 1 d .
H10 H 0.1814 0.1799 -0.1106 0.038 Uiso 1 1 calc R
C11 C -0.0139(4) 0.0864(3) -0.1130(2) 0.0329(8) Uani 1 1 d .
H11 H -0.0487 0.0370 -0.1718 0.039 Uiso 1 1 calc R
C12 C -0.1005(4) 0.0751(3) -0.0626(2) 0.0325(8) Uani 1 1 d .
H12 H -0.1934 0.0180 -0.0873 0.039 Uiso 1 1 calc R
C13 C -0.0471(3) 0.1500(3) 0.0256(2) 0.0276(7) Uani 1 1 d .
H13 H -0.1056 0.1446 0.0591 0.033 Uiso 1 1 calc R
C14 C -0.0571(3) 0.4556(3) 0.2807(2) 0.0241(7) Uani 1 1 d .
C15 C -0.0342(3) 0.5455(3) 0.3567(2) 0.0286(7) Uani 1 1 d .
H15 H -0.0229 0.5240 0.4107 0.034 Uiso 1 1 calc R
C16 C -0.0279(4) 0.6690(3) 0.3529(2) 0.0338(8) Uani 1 1 d .
H16 H -0.0131 0.7294 0.4041 0.041 Uiso 1 1 calc R
C17 C -0.0438(4) 0.7010(3) 0.2724(2) 0.0351(8) Uani 1 1 d .
H17 H -0.0366 0.7841 0.2701 0.042 Uiso 1 1 calc R
C18 C -0.0701(4) 0.6107(3) 0.1958(2) 0.0336(8) Uani 1 1 d .
H18 H -0.0822 0.6323 0.1418 0.040 Uiso 1 1 calc R
C19 C -0.0784(3) 0.4873(3) 0.1993(2) 0.0308(7) Uani 1 1 d .
H19 H -0.0982 0.4256 0.1474 0.037 Uiso 1 1 calc R
C20 C -0.2290(3) 0.1800(3) 0.2162(2) 0.0266(7) Uani 1 1 d .
C21 C -0.3416(4) 0.2093(4) 0.2092(3) 0.0390(9) Uani 1 1 d .
H21 H -0.3288 0.2905 0.2405 0.047 Uiso 1 1 calc R
C22 C -0.4727(4) 0.1187(4) 0.1561(3) 0.0455(10) Uani 1 1 d .
H22 H -0.5472 0.1396 0.1510 0.055 Uiso 1 1 calc R
C23 C -0.4923(4) -0.0031(4) 0.1105(2) 0.0383(8) Uani 1 1 d .
H23 H -0.5802 -0.0642 0.0749 0.046 Uiso 1 1 calc R
C24 C -0.3816(4) -0.0340(3) 0.1180(2) 0.0349(8) Uani 1 1 d .
H24 H -0.3949 -0.1159 0.0874 0.042 Uiso 1 1 calc R
C25 C -0.2513(4) 0.0567(3) 0.1707(2) 0.0312(8) Uani 1 1 d .
H25 H -0.1772 0.0349 0.1759 0.037 Uiso 1 1 calc R
C26 C 0.5524(4) 0.2970(4) 0.4576(3) 0.0444(9) Uani 1 1 d .
H26 H 0.5568 0.3799 0.4766 0.053 Uiso 1 1 calc R
C27 C 0.6731(4) 0.2818(4) 0.4799(3) 0.0503(10) Uani 1 1 d .
H27 H 0.7565 0.3526 0.5131 0.060 Uiso 1 1 calc R
C28 C 0.6677(4) 0.1618(4) 0.4524(3) 0.0572(12) Uani 1 1 d .
H28 H 0.7470 0.1480 0.4671 0.069 Uiso 1 1 calc R
C29 C 0.5430(5) 0.0607(4) 0.4024(5) 0.092(2) Uani 1 1 d .
H29 H 0.5369 -0.0222 0.3809 0.110 Uiso 1 1 calc R
C30 C 0.4274(4) 0.0836(4) 0.3846(3) 0.0603(13) Uani 1 1 d .
H30 H 0.3427 0.0136 0.3527 0.072 Uiso 1 1 calc R
C31 C 0.3472(4) 0.3269(4) 0.5985(2) 0.0364(8) Uani 1 1 d .
H31 H 0.3906 0.4066 0.5868 0.044 Uiso 1 1 calc R
C32 C 0.3804(4) 0.3201(4) 0.6857(2) 0.0397(9) Uani 1 1 d .
H32 H 0.4457 0.3931 0.7312 0.048 Uiso 1 1 calc R
C33 C 0.3146(4) 0.2025(4) 0.7038(3) 0.0421(9) Uani 1 1 d .
H33 H 0.3347 0.1947 0.7618 0.051 Uiso 1 1 calc R
C34 C 0.2182(4) 0.0966(4) 0.6341(2) 0.0398(9) Uani 1 1 d .
H34 H 0.1711 0.0168 0.6444 0.048 Uiso 1 1 calc R
C35 C 0.1931(4) 0.1113(3) 0.5489(2) 0.0326(8) Uani 1 1 d .
H35 H 0.1297 0.0391 0.5022 0.039 Uiso 1 1 calc R
C36 C 0.4943(5) 0.4114(4) 0.9287(3) 0.0554(12) Uani 1 1 d .
H36 H 0.4896 0.3510 0.8810 0.066 Uiso 0.83 1 calc PR
C37 C 0.4331(5) 0.4912(5) 0.9155(3) 0.0583(12) Uani 1 1 d .
H37 H 0.3874 0.4879 0.8578 0.070 Uiso 0.83 1 calc PR
C38 C 0.4366(5) 0.5792(4) 0.9867(4) 0.0651(14) Uani 1 1 d .
H38 H 0.3910 0.6321 0.9762 0.078 Uiso 0.83 1 calc PR

loop_
_atom_site_aniso_label
_atom_site_aniso_U_11
_atom_site_aniso_U_22
_atom_site_aniso_U_33
_atom_site_aniso_U_23
_atom_site_aniso_U_13
_atom_site_aniso_U_12
U 0.02739(8) 0.02117(7) 0.02044(8) 0.00372(5) 0.00382(6) 0.01093(6)
S1 0.0270(4) 0.0333(5) 0.0279(4) 0.0075(4) 0.0081(4) 0.0166(4)
S2 0.0354(5) 0.0340(5) 0.0234(4) 0.0104(4) 0.0124(4) 0.0183(4)
P1 0.0250(4) 0.0221(4) 0.0213(4) 0.0056(3) 0.0077(4) 0.0110(4)
P2 0.0261(4) 0.0245(4) 0.0216(4) 0.0062(3) 0.0086(4) 0.0128(4)
O1 0.0328(13) 0.0188(11) 0.0261(13) 0.0022(10) 0.0032(11) 0.0097(10)
O2 0.0361(13) 0.0217(12) 0.0247(12) 0.0035(10) 0.0046(11) 0.0108(11)
N1 0.0291(15) 0.0230(15) 0.0298(16) 0.0038(12) 0.0053(13) 0.0114(13)
N2 0.0336(16) 0.0289(15) 0.0230(15) 0.0066(12) 0.0060(13) 0.0130(13)
C1 0.0251(17) 0.0213(16) 0.0221(16) 0.0050(13) 0.0094(14) 0.0103(14)
C2 0.0285(17) 0.0247(17) 0.0302(19) 0.0087(14) 0.0128(15) 0.0129(15)
C3 0.040(2) 0.0248(18) 0.033(2) 0.0055(15) 0.0054(17) 0.0118(16)
C4 0.043(2) 0.0235(19) 0.042(2) -0.0001(16) 0.0057(18) 0.0090(17)
C5 0.052(2) 0.0242(19) 0.053(3) 0.0147(18) 0.023(2) 0.0162(18)
C6 0.064(3) 0.036(2) 0.047(2) 0.0232(19) 0.028(2) 0.027(2)
C7 0.047(2) 0.0294(19) 0.036(2) 0.0104(16) 0.0196(19) 0.0202(18)
C8 0.0313(18) 0.0208(16) 0.0230(17) 0.0064(13) 0.0119(15) 0.0120(15)
C9 0.0334(19) 0.0243(17) 0.0279(18) 0.0089(14) 0.0106(15) 0.0133(15)
C10 0.048(2) 0.0274(18) 0.0267(19) 0.0088(15) 0.0182(17) 0.0198(17)
C11 0.052(2) 0.0270(18) 0.0209(17) 0.0056(14) 0.0073(17) 0.0208(18)
C12 0.0325(19) 0.0278(18) 0.0304(19) 0.0083(15) 0.0016(16) 0.0109(16)
C13 0.0333(19) 0.0280(18) 0.0270(18) 0.0122(15) 0.0119(15) 0.0158(16)
C14 0.0224(16) 0.0250(17) 0.0239(17) 0.0036(13) 0.0066(14) 0.0110(14)
C15 0.0324(18) 0.0308(18) 0.0243(17) 0.0060(14) 0.0088(15) 0.0159(16)
C16 0.040(2) 0.0319(19) 0.0301(19) 0.0020(15) 0.0090(17) 0.0201(17)
C17 0.041(2) 0.0283(19) 0.041(2) 0.0119(16) 0.0120(18) 0.0202(17)
C18 0.042(2) 0.037(2) 0.030(2) 0.0128(16) 0.0117(17) 0.0245(18)
C19 0.0314(19) 0.036(2) 0.0287(19) 0.0074(16) 0.0107(16) 0.0183(16)
C20 0.0279(17) 0.0317(18) 0.0209(17) 0.0077(14) 0.0101(14) 0.0118(15)
C21 0.033(2) 0.036(2) 0.044(2) -0.0026(17) 0.0125(18) 0.0161(18)
C22 0.029(2) 0.047(2) 0.053(3) -0.001(2) 0.0088(19) 0.0171(19)
C23 0.0273(19) 0.038(2) 0.038(2) 0.0040(17) 0.0081(17) 0.0058(16)
C24 0.038(2) 0.0272(19) 0.035(2) 0.0056(16) 0.0095(17) 0.0119(16)
C25 0.0293(19) 0.0287(18) 0.037(2) 0.0094(15) 0.0106(16) 0.0133(16)
C26 0.037(2) 0.033(2) 0.049(2) -0.0043(18) -0.0030(19) 0.0150(18)
C27 0.027(2) 0.044(2) 0.062(3) -0.001(2) 0.002(2) 0.0104(19)
C28 0.031(2) 0.048(3) 0.095(4) 0.018(3) 0.019(2) 0.021(2)
C29 0.039(3) 0.035(3) 0.193(7) 0.008(3) 0.028(4) 0.021(2)
C30 0.035(2) 0.031(2) 0.104(4) -0.003(2) 0.013(3) 0.0147(19)
C31 0.044(2) 0.033(2) 0.028(2) 0.0079(16) 0.0115(17) 0.0123(18)
C32 0.037(2) 0.044(2) 0.029(2) 0.0027(17) 0.0088(18) 0.0111(19)
C33 0.051(2) 0.053(3) 0.034(2) 0.0203(19) 0.020(2) 0.028(2)
C34 0.051(2) 0.036(2) 0.037(2) 0.0146(18) 0.0187(19) 0.0187(19)
C35 0.0315(19) 0.0314(19) 0.034(2) 0.0073(16) 0.0093(16) 0.0138(16)
C36 0.058(3) 0.058(3) 0.047(3) -0.003(2) 0.022(2) 0.024(2)
C37 0.051(3) 0.070(3) 0.048(3) 0.009(2) 0.022(2) 0.019(3)
C38 0.063(3) 0.051(3) 0.087(4) 0.014(3) 0.040(3) 0.023(3)

loop_
_atom_type_symbol
_atom_type_description
_atom_type_scat_dispersion_real
_atom_type_scat_dispersion_imag
_atom_type_scat_source
C C 0.0033 0.0016 'International Tables Vol C Tables 4.2.6.8 and 6.1.1.4'
H H 0.0000 0.0000 'International Tables Vol C Tables 4.2.6.8 and 6.1.1.4'
N N 0.0061 0.0033 'International Tables Vol C Tables 4.2.6.8 and 6.1.1.4'
O O 0.0106 0.0060 'International Tables Vol C Tables 4.2.6.8 and 6.1.1.4'
P P 0.1023 0.0942 'International Tables Vol C Tables 4.2.6.8 and 6.1.1.4'
S S 0.1246 0.1234 'International Tables Vol C Tables 4.2.6.8 and 6.1.1.4'
U U -9.6767 9.6646 'International Tables Vol C Tables 4.2.6.8 and 6.1.1.4'

loop_
_geom_angle_atom_site_label_1
_geom_angle_atom_site_label_2
_geom_angle_atom_site_label_3
_geom_angle
_geom_angle_site_symmetry_1
_geom_angle_site_symmetry_3
O2 U O1 168.47(10) . .
O2 U C1 98.09(10) . .
O1 U C1 93.39(10) . .
O2 U N1 88.70(9) . .
O1 U N1 83.20(9) . .
C1 U N1 139.93(9) . .
O2 U N2 83.14(9) . .
O1 U N2 86.74(9) . .
C1 U N2 145.87(9) . .
N1 U N2 74.03(8) . .
O2 U S2 89.25(7) . .
O1 U S2 94.10(7) . .
C1 U S2 67.71(7) . .
N1 U S2 152.23(6) . .
N2 U S2 78.23(6) . .
O2 U S1 84.72(7) . .
O1 U S1 100.80(7) . .
C1 U S1 67.50(7) . .
N1 U S1 73.95(6) . .
N2 U S1 145.90(6) . .
S2 U S1 133.37(2) . .
O2 U P1 88.41(7) . .
O1 U P1 102.20(7) . .
C1 U P1 29.88(7) . .
N1 U P1 111.93(6) . .
N2 U P1 169.61(6) . .
S2 U P1 95.69(2) . .
S1 U P1 38.09(2) . .
O2 U P2 93.40(7) . .
O1 U P2 96.03(7) . .
C1 U P2 29.76(6) . .
N1 U P2 169.69(6) . .
N2 U P2 116.24(6) . .
S2 U P2 38.01(2) . .
S1 U P2 96.17(2) . .
P1 U P2 58.093(19) . .
P1 S1 U 81.50(3) . .
P2 S2 U 81.79(3) . .
C1 P1 C8 116.30(15) . .
C1 P1 C2 113.21(14) . .
C8 P1 C2 104.74(14) . .
C1 P1 S1 105.43(11) . .
C8 P1 S1 106.79(10) . .
C2 P1 S1 110.20(11) . .
C1 P1 U 45.93(11) . .
C8 P1 U 135.94(10) . .
C2 P1 U 119.31(11) . .
S1 P1 U 60.41(3) . .
C1 P2 C14 115.78(14) . .
C1 P2 C20 112.72(15) . .
C14 P2 C20 103.49(15) . .
C1 P2 S2 105.83(11) . .
C14 P2 S2 109.93(11) . .
C20 P2 S2 109.02(10) . .
C1 P2 U 45.76(11) . .
C14 P2 U 127.11(11) . .
C20 P2 U 129.29(10) . .
S2 P2 U 60.20(3) . .
C30 N1 C26 116.9(3) . .
C30 N1 U 122.9(3) . .
C26 N1 U 120.2(2) . .
C31 N2 C35 117.2(3) . .
C31 N2 U 120.6(2) . .
C35 N2 U 122.1(2) . .
P2 C1 P1 142.13(19) . .
P2 C1 U 104.47(14) . .
P1 C1 U 104.18(14) . .
C7 C2 C3 119.0(3) . .
C7 C2 P1 123.7(3) . .
C3 C2 P1 117.1(2) . .
C4 C3 C2 120.0(3) . .
C4 C3 H3 120.0 . .
C2 C3 H3 120.0 . .
C3 C4 C5 120.5(3) . .
C3 C4 H4 119.7 . .
C5 C4 H4 119.7 . .
C6 C5 C4 119.7(3) . .
C6 C5 H5 120.2 . .
C4 C5 H5 120.2 . .
C5 C6 C7 120.5(3) . .
C5 C6 H6 119.7 . .
C7 C6 H6 119.7 . .
C6 C7 C2 120.3(3) . .
C6 C7 H7 119.9 . .
C2 C7 H7 119.9 . .
C13 C8 C9 119.3(3) . .
C13 C8 P1 121.0(2) . .
C9 C8 P1 119.7(3) . .
C10 C9 C8 119.9(3) . .
C10 C9 H9 120.1 . .
C8 C9 H9 120.1 . .
C11 C10 C9 120.6(3) . .
C11 C10 H10 119.7 . .
C9 C10 H10 119.7 . .
C10 C11 C12 120.1(3) . .
C10 C11 H11 120.0 . .
C12 C11 H11 120.0 . .
C11 C12 C13 119.5(3) . .
C11 C12 H12 120.3 . .
C13 C12 H12 120.3 . .
C8 C13 C12 120.7(3) . .
C8 C13 H13 119.7 . .
C12 C13 H13 119.7 . .
C15 C14 C19 119.5(3) . .
C15 C14 P2 122.9(2) . .
C19 C14 P2 117.5(2) . .
C14 C15 C16 120.2(3) . .
C14 C15 H15 119.9 . .
C16 C15 H15 119.9 . .
C17 C16 C15 119.7(3) . .
C17 C16 H16 120.2 . .
C15 C16 H16 120.2 . .
C18 C17 C16 120.5(3) . .
C18 C17 H17 119.7 . .
C16 C17 H17 119.7 . .
C17 C18 C19 119.9(3) . .
C17 C18 H18 120.1 . .
C19 C18 H18 120.1 . .
C18 C19 C14 120.1(3) . .
C18 C19 H19 119.9 . .
C14 C19 H19 119.9 . .
C25 C20 C21 118.5(3) . .
C25 C20 P2 118.7(2) . .
C21 C20 P2 122.7(3) . .
C22 C21 C20 120.7(3) . .
C22 C21 H21 119.6 . .
C20 C21 H21 119.6 . .
C23 C22 C21 119.7(3) . .
C23 C22 H22 120.1 . .
C21 C22 H22 120.1 . .
C24 C23 C22 120.1(4) . .
C24 C23 H23 119.9 . .
C22 C23 H23 119.9 . .
C25 C24 C23 119.9(3) . .
C25 C24 H24 120.0 . .
C23 C24 H24 120.0 . .
C24 C25 C20 121.0(3) . .
C24 C25 H25 119.5 . .
C20 C25 H25 119.5 . .
N1 C26 C27 123.7(3) . .
N1 C26 H26 118.2 . .
C27 C26 H26 118.2 . .
C28 C27 C26 118.5(4) . .
C28 C27 H27 120.7 . .
C26 C27 H27 120.7 . .
C27 C28 C29 118.8(4) . .
C27 C28 H28 120.6 . .
C29 C28 H28 120.6 . .
C28 C29 C30 119.0(4) . .
C28 C29 H29 120.5 . .
C30 C29 H29 120.5 . .
N1 C30 C29 123.1(4) . .
N1 C30 H30 118.4 . .
C29 C30 H30 118.4 . .
N2 C31 C32 123.4(3) . .
N2 C31 H31 118.3 . .
C32 C31 H31 118.3 . .
C31 C32 C33 118.6(4) . .
C31 C32 H32 120.7 . .
C33 C32 H32 120.7 . .
C34 C33 C32 118.7(4) . .
C34 C33 H33 120.7 . .
C32 C33 H33 120.7 . .
C35 C34 C33 118.9(3) . .
C35 C34 H34 120.5 . .
C33 C34 H34 120.5 . .
N2 C35 C34 123.1(4) . .
N2 C35 H35 118.4 . .
C34 C35 H35 118.4 . .
C37 C36 C38 118.2(4) . 2_667
C37 C36 H36 120.9 . .
C38 C36 H36 120.9 2_667 .
C36 C37 C38 121.0(5) . .
C36 C37 H37 119.5 . .
C38 C37 H37 119.5 . .
C36 C38 C37 120.7(5) 2_667 .
C36 C38 H38 119.6 2_667 .
C37 C38 H38 119.6 . .

loop_
_geom_bond_atom_site_label_1
_geom_bond_atom_site_label_2
_geom_bond_distance
_geom_bond_site_symmetry_2
U O2 1.785(2) .
U O1 1.788(2) .
U C1 2.420(3) .
U N1 2.574(3) .
U N2 2.576(3) .
U S2 2.8668(8) .
U S1 2.8707(8) .
S1 P1 2.0364(11) .
S2 P2 2.0347(11) .
P1 C1 1.678(3) .
P1 C8 1.813(3) .
P1 C2 1.825(3) .
P2 C1 1.676(3) .
P2 C14 1.822(3) .
P2 C20 1.826(4) .
N1 C30 1.321(4) .
N1 C26 1.325(4) .
N2 C31 1.337(4) .
N2 C35 1.343(4) .
C2 C7 1.392(4) .
C2 C3 1.400(5) .
C3 C4 1.383(5) .
C3 H3 0.9300 .
C4 C5 1.386(5) .
C4 H4 0.9300 .
C5 C6 1.375(5) .
C5 H5 0.9300 .
C6 C7 1.387(5) .
C6 H6 0.9300 .
C7 H7 0.9300 .
C8 C13 1.381(5) .
C8 C9 1.399(4) .
C9 C10 1.383(5) .
C9 H9 0.9300 .
C10 C11 1.381(5) .
C10 H10 0.9300 .
C11 C12 1.385(5) .
C11 H11 0.9300 .
C12 C13 1.397(5) .
C12 H12 0.9300 .
C13 H13 0.9300 .
C14 C15 1.377(4) .
C14 C19 1.399(4) .
C15 C16 1.397(4) .
C15 H15 0.9300 .
C16 C17 1.384(5) .
C16 H16 0.9300 .
C17 C18 1.376(5) .
C17 H17 0.9300 .
C18 C19 1.387(4) .
C18 H18 0.9300 .
C19 H19 0.9300 .
C20 C25 1.389(4) .
C20 C21 1.390(5) .
C21 C22 1.385(5) .
C21 H21 0.9300 .
C22 C23 1.384(5) .
C22 H22 0.9300 .
C23 C24 1.380(5) .
C23 H23 0.9300 .
C24 C25 1.379(5) .
C24 H24 0.9300 .
C25 H25 0.9300 .
C26 C27 1.379(5) .
C26 H26 0.9300 .
C27 C28 1.351(5) .
C27 H27 0.9300 .
C28 C29 1.370(6) .
C28 H28 0.9300 .
C29 C30 1.372(6) .
C29 H29 0.9300 .
C30 H30 0.9300 .
C31 C32 1.382(5) .
C31 H31 0.9300 .
C32 C33 1.383(5) .
C32 H32 0.9300 .
C33 C34 1.382(5) .
C33 H33 0.9300 .
C34 C35 1.378(5) .
C34 H34 0.9300 .
C35 H35 0.9300 .
C36 C37 1.333(6) .
C36 C38 1.354(7) 2_667
C36 H36 0.9300 .
C37 C38 1.392(6) .
C37 H37 0.9300 .
C38 C36 1.354(7) 2_667
C38 H38 0.9300 .
